data_4133138
loop_
_publ_author_name
'Kokan, Zoran'
'Chmielewski, Micha\/l J'

_publ_section_title
;
 A Photoswitchable Heteroditopic Ion-Pair Receptor.
;
_journal_issue 47
_journal_name_full 'Journal of the American Chemical Society'
_journal_page_first 16010
_journal_page_last 16014
_journal_paper_doi 10.1021/jacs.8b08689
_journal_volume 140
_journal_year 2018
_chemical_formula_moiety 'C20 H17 N5 O2, H4 N, Br'
_chemical_formula_sum 'C20 H21 Br N6 O2'
_chemical_formula_weight 457.34
_space_group_crystal_system monoclinic
_space_group_IT_number 14
_space_group_name_Hall '-P 2yn'
_space_group_name_H-M_alt 'P 1 21/n 1'
_atom_sites_solution_hydrogens mixed
_audit_creation_date 2018-04-20
_audit_creation_method
;
Olex2 1.2
(compiled 2015.01.26 svn.r3150 for OlexSys, GUI svn.r4998)
;
_cell_angle_alpha 90
_cell_angle_beta 111.514(4)
_cell_angle_gamma 90
_cell_formula_units_Z 8
_cell_length_a 21.1019(7)
_cell_length_b 7.5385(2)
_cell_length_c 27.2240(8)
_cell_measurement_reflns_used 6180
_cell_measurement_temperature 100(2)
_cell_measurement_theta_max 71.4920
_cell_measurement_theta_min 3.2980
_cell_volume 4029.0(2)
_computing_cell_refinement 'CrysAlisPro 1.171.38.43d (Rigaku OD, 2015)'
_computing_data_collection 'CrysAlisPro 1.171.38.43d (Rigaku OD, 2015)'
_computing_data_reduction 'CrysAlisPro 1.171.38.43d (Rigaku OD, 2015)'
_computing_molecular_graphics 'Olex2 (Dolomanov et al., 2009)'
_computing_publication_material 'Olex2 (Dolomanov et al., 2009)'
_computing_structure_refinement 'ShelXL (Sheldrick, 2008)'
_diffrn_ambient_environment N~2~
_diffrn_ambient_temperature 100(2)
_diffrn_detector 'CCD plate'
_diffrn_detector_area_resol_mean 5.2195
_diffrn_detector_type Atlas
_diffrn_measured_fraction_theta_full 1.000
_diffrn_measured_fraction_theta_max 1.000
_diffrn_measurement_device 'four-circle diffractometer'
_diffrn_measurement_device_type 'SuperNova, Dual, Cu at zero, Atlas'
_diffrn_measurement_method '\w scans'
_diffrn_orient_matrix_type 'CrysAlisPro convention (1999,Acta A55,543-557)'
_diffrn_orient_matrix_UB_11 0.0117450000
_diffrn_orient_matrix_UB_12 -0.0107134000
_diffrn_orient_matrix_UB_13 -0.0525066000
_diffrn_orient_matrix_UB_21 -0.0763511000
_diffrn_orient_matrix_UB_22 -0.0377296000
_diffrn_orient_matrix_UB_23 -0.0295116000
_diffrn_orient_matrix_UB_31 -0.0137817000
_diffrn_orient_matrix_UB_32 0.2006730000
_diffrn_orient_matrix_UB_33 -0.0083260000
_diffrn_radiation_monochromator mirror
_diffrn_radiation_probe x-ray
_diffrn_radiation_type CuK\a
_diffrn_radiation_wavelength 1.54184
_diffrn_reflns_av_R_equivalents 0.0302
_diffrn_reflns_av_unetI/netI 0.0442
_diffrn_reflns_Laue_measured_fraction_full 1.000
_diffrn_reflns_Laue_measured_fraction_max 1.000
_diffrn_reflns_limit_h_max 25
_diffrn_reflns_limit_h_min -25
_diffrn_reflns_limit_k_max 9
_diffrn_reflns_limit_k_min -4
_diffrn_reflns_limit_l_max 32
_diffrn_reflns_limit_l_min -32
_diffrn_reflns_number 13885
_diffrn_reflns_point_group_measured_fraction_full 1.000
_diffrn_reflns_point_group_measured_fraction_max 1.000
_diffrn_reflns_theta_full 67.080
_diffrn_reflns_theta_max 67.080
_diffrn_reflns_theta_min 2.287
_diffrn_source 'micro-focus sealed X-ray tube'
_diffrn_source_type 'SuperNova (Cu) X-ray Source'
_exptl_absorpt_coefficient_mu 3.030
_exptl_absorpt_correction_T_max 0.828
_exptl_absorpt_correction_T_min 0.722
_exptl_absorpt_correction_type analytical
_exptl_absorpt_process_details
;
CrysAlisPro 1.171.38.43d (Rigaku Oxford Diffraction, 2015)
Analytical numeric absorption correction using a multifaceted crystal
			model based on expressions derived by R.C. Clark & J.S. Reid.
(Clark, R. C. & Reid, J. S. (1995). Acta Cryst. A51, 887-897)
Empirical absorption correction using spherical harmonics,
 implemented in SCALE3 ABSPACK scaling algorithm.
;
_exptl_crystal_colour colourless
_exptl_crystal_colour_primary colourless
_exptl_crystal_density_diffrn 1.508
_exptl_crystal_description needle
_exptl_crystal_F_000 1872
_exptl_crystal_size_max 0.15
_exptl_crystal_size_mid 0.08
_exptl_crystal_size_min 0.08
_refine_diff_density_max 0.849
_refine_diff_density_min -0.455
_refine_diff_density_rms 0.074
_refine_ls_extinction_method none
_refine_ls_goodness_of_fit_ref 1.028
_refine_ls_hydrogen_treatment mixed
_refine_ls_matrix_type full
_refine_ls_number_parameters 559
_refine_ls_number_reflns 7170
_refine_ls_number_restraints 30
_refine_ls_restrained_S_all 1.027
_refine_ls_R_factor_all 0.0466
_refine_ls_R_factor_gt 0.0358
_refine_ls_shift/su_max 0.002
_refine_ls_shift/su_mean 0.000
_refine_ls_structure_factor_coef Fsqd
_refine_ls_weighting_details 'w=1/[\s^2^(Fo^2^)+(0.0453P)^2^+0.5838P] where P=(Fo^2^+2Fc^2^)/3'
_refine_ls_weighting_scheme calc
_refine_ls_wR_factor_gt 0.0862
_refine_ls_wR_factor_ref 0.0931
_reflns_Friedel_coverage 0.000
_reflns_number_gt 5941
_reflns_number_total 7170
_reflns_threshold_expression 'I > 2\s(I)'
_cod_data_source_file ja8b08689_si_006.cif
_cod_data_source_block 2018_04_19_dt_zk50-nh4br_n
_cod_original_sg_symbol_H-M 'P 21/n'
_cod_database_code 4133138
_shelx_space_group_comment
;
The symmetry employed for this shelxl refinement is uniquely defined
by the following loop, which should always be used as a source of
symmetry information in preference to the above space-group names.
They are only intended as comments.
;
_reflns_odcompleteness_completeness 99.92
_reflns_odcompleteness_iscentric 1
_reflns_odcompleteness_theta 66.97
_olex2_refinement_description
;
1. Fixed Uiso
 At 1.2 times of:
  All C(H) groups, All C(H,H) groups, All C(H,H,H,H,H) groups, All N(H,H,H,H)
  groups
2. Restrained distances
 N6A-H6AA
 0.87 with sigma of 0.02
 N6A-H6AB
 0.87 with sigma of 0.02
 N6A-H6AC
 0.87 with sigma of 0.02
 N6A-H6AD
 0.87 with sigma of 0.02
 N3B-H3BA
 0.87 with sigma of 0.02
 N3A-H3AA
 0.87 with sigma of 0.02
 N2A-H2AA
 0.87 with sigma of 0.02
 N2B-H2BA
 0.87 with sigma of 0.02
 N6B-H6BD
 0.87 with sigma of 0.02
 N6B-H6BA
 0.87 with sigma of 0.02
 N6B-H6BC
 0.87 with sigma of 0.02
 N6B-H6BB
 0.87 with sigma of 0.02
 H6AD-H6AC
 1.44 with sigma of 0.04
 H6AD-H6AB
 1.44 with sigma of 0.04
 H6AD-H6AC
 1.44 with sigma of 0.04
 H6AD-H6AA
 1.44 with sigma of 0.04
 H6AD-H6AC
 1.44 with sigma of 0.04
 H6AA-H6AB
 1.44 with sigma of 0.04
 H6AB-H6AD
 1.44 with sigma of 0.04
 H6AD-H6AB
 1.44 with sigma of 0.04
 H6AD-H6AA
 1.44 with sigma of 0.04
 H6BA-H6BB
 1.44 with sigma of 0.04
 H6BB-H6BC
 1.44 with sigma of 0.04
 H6BA-H6BC
 1.44 with sigma of 0.04
 H6BB-H6BD
 1.44 with sigma of 0.04
 H6BD-H6BA
 1.44 with sigma of 0.04
 H6BC-H6BD
 1.44 with sigma of 0.04
 H6AD-H6AC
 1.44 with sigma of 0.04
 H6AD-H6AA
 1.44 with sigma of 0.04
 H6AC-H6AA
 1.44 with sigma of 0.04
3.a Secondary CH2 refined with riding coordinates:
 C7A(H7AA,H7AB), C7B(H7BA,H7BB)
3.b Aromatic/amide H refined with riding coordinates:
 C2A(H2A), C3A(H3A), C4A(H4A), C9A(H9A), C10A(H10A), C11A(H11A), C12A(H12A),
 C13A(H13A), C15A(H15A), C17A(H17A), C18A(H18A), C19A(H19A), C20A(H20A),
 C2B(H2B), C3B(H3B), C4B(H4B), C9B(H9B), C10B(H10B), C11B(H11B), C12B(H12B),
 C13B(H13B), C15B(H15B), C17B(H17B), C18B(H18B), C19B(H19B), C20B(H20B)
;
_shelx_shelxl_version_number 2014/7
_olex2_submission_special_instructions 'No special instructions were received'
_oxdiff_exptl_absorpt_empirical_details
;
Empirical correction (ABSPACK) includes:
- Absorption correction using spherical harmonics
- Frame scaling
;
_oxdiff_exptl_absorpt_empirical_full_max 1.309
_oxdiff_exptl_absorpt_empirical_full_min 0.677

loop_
_space_group_symop_operation_xyz
'x, y, z'
'-x+1/2, y+1/2, -z+1/2'
'-x, -y, -z'
'x-1/2, -y-1/2, z-1/2'

loop_
_atom_site_label
_atom_site_type_symbol
_atom_site_fract_x
_atom_site_fract_y
_atom_site_fract_z
_atom_site_U_iso_or_equiv
_atom_site_adp_type
_atom_site_occupancy
_atom_site_site_symmetry_order
_atom_site_calc_flag
_atom_site_refinement_flags_posn
C1A C 0.74778(13) 0.5433(3) 0.55077(10) 0.0147(5) Uani 1 1 d .
C2A C 0.81253(13) 0.6181(3) 0.56668(10) 0.0161(5) Uani 1 1 d .
H2A H 0.8361 0.6456 0.6020 0.019 Uiso 1 1 calc R
C3A C 0.84151(13) 0.6512(3) 0.52972(10) 0.0179(5) Uani 1 1 d .
H3A H 0.8846 0.7015 0.5394 0.021 Uiso 1 1 calc R
C4A C 0.80432(13) 0.6072(3) 0.47754(10) 0.0172(5) Uani 1 1 d .
H4A H 0.8220 0.6267 0.4514 0.021 Uiso 1 1 calc R
C5A C 0.73983(13) 0.5332(3) 0.46529(10) 0.0150(5) Uani 1 1 d .
C6A C 0.71803(13) 0.5061(3) 0.59215(10) 0.0147(5) Uani 1 1 d .
C7A C 0.62149(13) 0.3908(3) 0.61128(9) 0.0154(5) Uani 1 1 d .
H7AA H 0.5725 0.3873 0.5926 0.019 Uiso 1 1 calc R
H7AB H 0.6312 0.4788 0.6391 0.019 Uiso 1 1 calc R
C8A C 0.64579(13) 0.2106(3) 0.63571(10) 0.0157(5) Uani 1 1 d .
C9A C 0.70264(14) 0.1968(4) 0.68235(10) 0.0191(5) Uani 1 1 d .
H9A H 0.7246 0.2989 0.6994 0.023 Uiso 1 1 calc R
C10A C 0.72674(14) 0.0309(4) 0.70346(10) 0.0212(6) Uani 1 1 d .
H10A H 0.7644 0.0229 0.7348 0.025 Uiso 1 1 calc R
C11A C 0.69507(14) -0.1220(4) 0.67827(10) 0.0202(5) Uani 1 1 d .
H11A H 0.7119 -0.2327 0.6921 0.024 Uiso 1 1 calc R
C12A C 0.63770(14) -0.1091(4) 0.63192(10) 0.0213(6) Uani 1 1 d .
H12A H 0.6158 -0.2113 0.6149 0.026 Uiso 1 1 calc R
C13A C 0.61323(13) 0.0565(4) 0.61121(9) 0.0174(5) Uani 1 1 d .
H13A H 0.5746 0.0643 0.5806 0.021 Uiso 1 1 calc R
C14A C 0.70125(13) 0.4828(3) 0.40864(10) 0.0164(5) Uani 1 1 d .
C15A C 0.54777(13) 0.2813(4) 0.33471(10) 0.0171(5) Uani 1 1 d .
H15A H 0.5310 0.2554 0.3611 0.020 Uiso 1 1 calc R
C16A C 0.50891(13) 0.2311(3) 0.27951(10) 0.0160(5) Uani 1 1 d .
C17A C 0.44676(13) 0.1433(4) 0.26725(10) 0.0190(5) Uani 1 1 d .
H17A H 0.4299 0.1172 0.2936 0.023 Uiso 1 1 calc R
C18A C 0.41026(13) 0.0952(4) 0.21499(11) 0.0218(6) Uani 1 1 d .
H18A H 0.3683 0.0388 0.2056 0.026 Uiso 1 1 calc R
C19A C 0.43791(14) 0.1332(4) 0.17752(10) 0.0216(6) Uani 1 1 d .
H19A H 0.4156 0.0998 0.1425 0.026 Uiso 1 1 calc R
C20A C 0.50009(14) 0.2227(4) 0.19316(10) 0.0203(5) Uani 1 1 d .
H20A H 0.5181 0.2491 0.1675 0.024 Uiso 1 1 calc R
N1A N 0.71090(11) 0.5011(3) 0.50044(8) 0.0137(4) Uani 1 1 d .
N2A N 0.65437(11) 0.4431(3) 0.57473(8) 0.0156(4) Uani 1 1 d D
N3A N 0.63972(11) 0.4059(3) 0.39782(8) 0.0150(4) Uani 1 1 d D
N4A N 0.60473(11) 0.3607(3) 0.34582(8) 0.0153(4) Uani 1 1 d .
N5A N 0.53499(11) 0.2722(3) 0.24257(8) 0.0174(4) Uani 1 1 d .
O1A O 0.75224(9) 0.5339(3) 0.63921(7) 0.0191(4) Uani 1 1 d .
O2A O 0.72608(9) 0.5123(3) 0.37491(7) 0.0226(4) Uani 1 1 d .
C1B C 0.50025(13) 0.2894(3) 0.80546(10) 0.0149(5) Uani 1 1 d .
C2B C 0.56520(13) 0.3641(3) 0.82214(10) 0.0167(5) Uani 1 1 d .
H2B H 0.5884 0.3914 0.8576 0.020 Uiso 1 1 calc R
C3B C 0.59456(13) 0.3969(4) 0.78543(11) 0.0210(6) Uani 1 1 d .
H3B H 0.6379 0.4458 0.7956 0.025 Uiso 1 1 calc R
C4B C 0.55819(14) 0.3554(4) 0.73314(10) 0.0197(5) Uani 1 1 d .
H4B H 0.5767 0.3748 0.7074 0.024 Uiso 1 1 calc R
C5B C 0.49313(13) 0.2837(3) 0.71990(10) 0.0151(5) Uani 1 1 d .
C6B C 0.47072(13) 0.2474(3) 0.84667(10) 0.0165(5) Uani 1 1 d .
C7B C 0.37401(13) 0.1246(3) 0.86418(10) 0.0173(5) Uani 1 1 d .
H7BA H 0.3251 0.1237 0.8454 0.021 Uiso 1 1 calc R
H7BB H 0.3841 0.2096 0.8928 0.021 Uiso 1 1 calc R
C8B C 0.39688(13) -0.0581(3) 0.88698(9) 0.0153(5) Uani 1 1 d .
C9B C 0.45518(14) -0.0782(4) 0.93242(10) 0.0201(5) Uani 1 1 d .
H9B H 0.4804 0.0209 0.9488 0.024 Uiso 1 1 calc R
C10B C 0.47556(14) -0.2460(4) 0.95323(10) 0.0240(6) Uani 1 1 d .
H10B H 0.5143 -0.2584 0.9836 0.029 Uiso 1 1 calc R
C11B C 0.43880(15) -0.3955(4) 0.92918(11) 0.0244(6) Uani 1 1 d .
H11B H 0.4529 -0.5077 0.9431 0.029 Uiso 1 1 calc R
C12B C 0.38043(15) -0.3754(4) 0.88395(10) 0.0219(6) Uani 1 1 d .
H12B H 0.3553 -0.4746 0.8677 0.026 Uiso 1 1 calc R
H2AA H 0.6342(15) 0.424(4) 0.5418(7) 0.026 Uiso 1 1 d DR
H3AA H 0.6237(15) 0.390(4) 0.4221(10) 0.026 Uiso 1 1 d DR
H2BA H 0.3913(16) 0.154(4) 0.7958(8) 0.026 Uiso 1 1 d DR
H3BA H 0.3787(16) 0.141(4) 0.6765(10) 0.026 Uiso 1 1 d DR
C13B C 0.35971(13) -0.2081(4) 0.86313(10) 0.0176(5) Uani 1 1 d .
H13B H 0.3207 -0.1958 0.8330 0.021 Uiso 1 1 calc R
C14B C 0.45444(13) 0.2395(3) 0.66292(10) 0.0166(5) Uani 1 1 d .
C15B C 0.30111(13) 0.0355(4) 0.58851(10) 0.0188(5) Uani 1 1 d .
H15B H 0.2840 0.0115 0.6148 0.023 Uiso 1 1 calc R
C16B C 0.26247(13) -0.0167(3) 0.53359(10) 0.0166(5) Uani 1 1 d .
C17B C 0.20031(14) -0.1045(4) 0.52141(11) 0.0204(5) Uani 1 1 d .
H17B H 0.1830 -0.1286 0.5476 0.024 Uiso 1 1 calc R
C18B C 0.16477(14) -0.1554(4) 0.46933(11) 0.0225(6) Uani 1 1 d .
H18B H 0.1231 -0.2133 0.4601 0.027 Uiso 1 1 calc R
C19B C 0.19226(14) -0.1188(4) 0.43180(10) 0.0205(6) Uani 1 1 d .
H19B H 0.1700 -0.1537 0.3969 0.025 Uiso 1 1 calc R
C20B C 0.25398(14) -0.0285(4) 0.44706(10) 0.0192(5) Uani 1 1 d .
H20B H 0.2720 -0.0028 0.4214 0.023 Uiso 1 1 calc R
N1B N 0.46408(11) 0.2505(3) 0.75504(8) 0.0149(4) Uani 1 1 d .
N2B N 0.40720(11) 0.1812(3) 0.82824(8) 0.0164(4) Uani 1 1 d D
N3B N 0.39338(11) 0.1579(3) 0.65189(8) 0.0158(4) Uani 1 1 d D
N4B N 0.35821(11) 0.1137(3) 0.59986(8) 0.0162(4) Uani 1 1 d .
N5B N 0.28862(11) 0.0231(3) 0.49652(9) 0.0169(4) Uani 1 1 d .
O1B O 0.50395(9) 0.2750(3) 0.89348(7) 0.0205(4) Uani 1 1 d .
O2B O 0.47829(9) 0.2749(3) 0.62915(7) 0.0211(4) Uani 1 1 d .
N6A N 0.66844(13) 0.4279(5) 0.26777(10) 0.0372(7) Uani 1 1 d D
H6AA H 0.6825(18) 0.460(4) 0.3011(7) 0.045 Uiso 1 1 d DR
H6AB H 0.6271(11) 0.388(5) 0.2572(13) 0.045 Uiso 1 1 d DR
H6AC H 0.6876(19) 0.337(3) 0.2613(14) 0.045 Uiso 1 1 d DR
H6AD H 0.6710(18) 0.525(3) 0.2502(12) 0.045 Uiso 1 1 d DR
N6B N 0.57419(12) 0.8436(4) 0.47616(9) 0.0237(5) Uani 1 1 d D
H6BA H 0.5608(15) 0.789(4) 0.4455(8) 0.028 Uiso 1 1 d DR
H6BB H 0.5603(15) 0.956(2) 0.4723(12) 0.028 Uiso 1 1 d DR
H6BC H 0.5593(15) 0.770(3) 0.4945(11) 0.028 Uiso 1 1 d DR
H6BD H 0.6191(8) 0.851(4) 0.4893(11) 0.028 Uiso 1 1 d DR
Br1A Br 0.53273(2) 0.28035(4) 0.46401(2) 0.02043(9) Uani 1 1 d .
Br1B Br 0.29088(2) 0.01166(4) 0.71852(2) 0.02560(9) Uani 1 1 d .

loop_
_atom_site_aniso_label
_atom_site_aniso_U_11
_atom_site_aniso_U_22
_atom_site_aniso_U_33
_atom_site_aniso_U_23
_atom_site_aniso_U_13
_atom_site_aniso_U_12
C1A 0.0171(12) 0.0106(11) 0.0151(11) 0.0013(9) 0.0044(10) 0.0037(10)
C2A 0.0189(12) 0.0122(12) 0.0148(11) -0.0012(9) 0.0033(10) -0.0016(10)
C3A 0.0144(11) 0.0156(12) 0.0223(12) 0.0001(10) 0.0051(10) -0.0024(10)
C4A 0.0159(12) 0.0172(13) 0.0197(12) 0.0002(10) 0.0079(10) -0.0013(10)
C5A 0.0161(12) 0.0138(12) 0.0147(12) -0.0007(10) 0.0052(10) 0.0006(10)
C6A 0.0175(12) 0.0123(12) 0.0137(12) 0.0006(9) 0.0050(10) 0.0040(9)
C7A 0.0191(12) 0.0144(12) 0.0154(11) 0.0017(10) 0.0095(10) 0.0021(10)
C8A 0.0195(12) 0.0172(13) 0.0155(11) 0.0014(10) 0.0124(10) 0.0024(10)
C9A 0.0247(13) 0.0190(13) 0.0137(11) -0.0020(10) 0.0070(10) -0.0010(11)
C10A 0.0217(13) 0.0260(14) 0.0148(12) 0.0035(11) 0.0055(10) 0.0026(11)
C11A 0.0250(13) 0.0171(13) 0.0204(12) 0.0056(11) 0.0106(11) 0.0055(11)
C12A 0.0271(14) 0.0185(14) 0.0205(13) -0.0016(11) 0.0111(11) -0.0006(11)
C13A 0.0172(12) 0.0213(13) 0.0143(11) 0.0021(10) 0.0063(10) 0.0007(10)
C14A 0.0170(12) 0.0168(13) 0.0159(12) -0.0003(10) 0.0067(10) -0.0003(10)
C15A 0.0183(12) 0.0196(13) 0.0135(11) -0.0010(10) 0.0060(10) -0.0006(10)
C16A 0.0165(12) 0.0144(12) 0.0157(12) -0.0009(10) 0.0043(10) 0.0012(10)
C17A 0.0191(12) 0.0168(13) 0.0210(12) -0.0013(10) 0.0072(10) -0.0004(10)
C18A 0.0166(12) 0.0162(13) 0.0260(13) -0.0014(11) 0.0000(11) 0.0002(10)
C19A 0.0249(14) 0.0170(13) 0.0164(12) -0.0047(10) -0.0004(10) 0.0019(11)
C20A 0.0242(13) 0.0202(13) 0.0152(12) -0.0013(10) 0.0056(10) 0.0057(11)
N1A 0.0152(10) 0.0119(10) 0.0142(10) -0.0007(8) 0.0056(8) -0.0007(8)
N2A 0.0190(10) 0.0180(11) 0.0105(9) 0.0004(8) 0.0063(8) -0.0010(9)
N3A 0.0166(10) 0.0184(11) 0.0102(9) -0.0006(8) 0.0053(8) -0.0016(9)
N4A 0.0169(10) 0.0181(11) 0.0101(9) -0.0008(8) 0.0039(8) 0.0003(9)
N5A 0.0177(10) 0.0193(11) 0.0143(10) -0.0013(9) 0.0048(8) 0.0020(9)
O1A 0.0217(9) 0.0227(9) 0.0112(8) -0.0019(7) 0.0038(7) 0.0009(8)
O2A 0.0192(9) 0.0371(12) 0.0149(8) -0.0048(8) 0.0103(7) -0.0077(8)
C1B 0.0170(12) 0.0113(11) 0.0160(11) 0.0027(10) 0.0056(10) 0.0042(10)
C2B 0.0171(12) 0.0138(12) 0.0160(11) 0.0005(10) 0.0025(10) 0.0023(10)
C3B 0.0142(12) 0.0211(14) 0.0264(13) -0.0007(11) 0.0061(11) -0.0027(10)
C4B 0.0193(12) 0.0208(13) 0.0214(12) 0.0008(11) 0.0102(11) 0.0014(11)
C5B 0.0173(12) 0.0134(12) 0.0152(11) 0.0015(10) 0.0067(10) 0.0020(10)
C6B 0.0208(12) 0.0127(12) 0.0159(12) 0.0004(10) 0.0068(10) 0.0034(10)
C7B 0.0205(12) 0.0185(13) 0.0158(11) -0.0005(10) 0.0102(10) 0.0011(11)
C8B 0.0197(12) 0.0172(13) 0.0134(11) 0.0018(10) 0.0113(10) 0.0013(10)
C9B 0.0248(13) 0.0195(14) 0.0169(12) -0.0012(11) 0.0086(11) -0.0025(11)
C10B 0.0235(13) 0.0288(16) 0.0184(12) 0.0040(11) 0.0059(11) 0.0035(12)
C11B 0.0332(15) 0.0186(14) 0.0227(13) 0.0068(11) 0.0120(12) 0.0067(12)
C12B 0.0315(15) 0.0184(14) 0.0183(12) -0.0023(10) 0.0120(11) 0.0002(11)
C13B 0.0192(12) 0.0225(13) 0.0142(11) -0.0013(10) 0.0097(10) -0.0005(11)
C14B 0.0185(12) 0.0142(12) 0.0186(12) 0.0001(10) 0.0086(10) 0.0028(10)
C15B 0.0208(13) 0.0192(13) 0.0176(12) 0.0004(10) 0.0085(10) 0.0007(11)
C16B 0.0178(12) 0.0166(13) 0.0159(12) -0.0002(10) 0.0067(10) 0.0042(10)
C17B 0.0211(13) 0.0204(13) 0.0224(13) 0.0001(11) 0.0112(11) -0.0022(11)
C18B 0.0178(12) 0.0194(13) 0.0287(14) -0.0034(11) 0.0066(11) -0.0019(10)
C19B 0.0210(13) 0.0177(13) 0.0195(12) -0.0022(10) 0.0037(10) 0.0032(11)
C20B 0.0228(13) 0.0190(13) 0.0165(12) 0.0007(10) 0.0081(10) 0.0044(11)
N1B 0.0154(10) 0.0128(10) 0.0161(10) 0.0010(8) 0.0054(8) 0.0022(8)
N2B 0.0168(10) 0.0207(11) 0.0110(9) 0.0018(9) 0.0044(8) -0.0019(9)
N3B 0.0172(10) 0.0189(11) 0.0120(10) -0.0012(8) 0.0061(8) -0.0030(9)
N4B 0.0167(10) 0.0190(11) 0.0132(10) 0.0001(8) 0.0059(8) 0.0032(9)
N5B 0.0170(10) 0.0171(11) 0.0173(10) 0.0008(9) 0.0073(9) 0.0029(9)
O1B 0.0214(9) 0.0251(10) 0.0129(8) -0.0008(7) 0.0039(7) 0.0009(8)
O2B 0.0209(9) 0.0288(10) 0.0173(8) -0.0010(8) 0.0114(7) -0.0035(8)
N6A 0.0238(13) 0.072(2) 0.0178(12) -0.0046(13) 0.0101(10) -0.0132(14)
N6B 0.0207(11) 0.0351(14) 0.0179(11) -0.0018(10) 0.0103(9) -0.0051(11)
Br1A 0.01928(14) 0.02886(16) 0.01444(13) -0.00122(11) 0.00769(10) -0.00628(11)
Br1B 0.01909(14) 0.04424(19) 0.01512(14) 0.00050(12) 0.00820(11) -0.00365(12)

loop_
_atom_type_symbol
_atom_type_description
_atom_type_scat_dispersion_real
_atom_type_scat_dispersion_imag
_atom_type_scat_source
C C 0.0181 0.0091 'International Tables Vol C Tables 4.2.6.8 and 6.1.1.4'
H H 0.0000 0.0000 'International Tables Vol C Tables 4.2.6.8 and 6.1.1.4'
Br Br -0.6763 1.2805 'International Tables Vol C Tables 4.2.6.8 and 6.1.1.4'
N N 0.0311 0.0180 'International Tables Vol C Tables 4.2.6.8 and 6.1.1.4'
O O 0.0492 0.0322 'International Tables Vol C Tables 4.2.6.8 and 6.1.1.4'

loop_
_geom_angle_atom_site_label_1
_geom_angle_atom_site_label_2
_geom_angle_atom_site_label_3
_geom_angle
C2A C1A C6A 118.3(2)
N1A C1A C2A 123.3(2)
N1A C1A C6A 118.4(2)
C1A C2A H2A 120.2
C3A C2A C1A 119.6(2)
C3A C2A H2A 120.2
C2A C3A H3A 121.0
C2A C3A C4A 117.9(2)
C4A C3A H3A 121.0
C3A C4A H4A 120.8
C3A C4A C5A 118.5(2)
C5A C4A H4A 120.8
C4A C5A C14A 117.4(2)
N1A C5A C4A 124.4(2)
N1A C5A C14A 118.2(2)
N2A C6A C1A 116.2(2)
O1A C6A C1A 119.9(2)
O1A C6A N2A 123.8(2)
H7AA C7A H7AB 107.9
C8A C7A H7AA 109.2
C8A C7A H7AB 109.2
N2A C7A H7AA 109.2
N2A C7A H7AB 109.2
N2A C7A C8A 111.8(2)
C9A C8A C7A 120.4(2)
C13A C8A C7A 120.7(2)
C13A C8A C9A 118.9(2)
C8A C9A H9A 119.8
C10A C9A C8A 120.3(3)
C10A C9A H9A 119.8
C9A C10A H10A 119.8
C11A C10A C9A 120.5(2)
C11A C10A H10A 119.8
C10A C11A H11A 120.3
C10A C11A C12A 119.5(3)
C12A C11A H11A 120.3
C11A C12A H12A 120.0
C13A C12A C11A 120.0(3)
C13A C12A H12A 120.0
C8A C13A H13A 119.6
C12A C13A C8A 120.8(2)
C12A C13A H13A 119.6
N3A C14A C5A 116.5(2)
O2A C14A C5A 120.0(2)
O2A C14A N3A 123.5(2)
C16A C15A H15A 120.5
N4A C15A H15A 120.5
N4A C15A C16A 119.1(2)
C17A C16A C15A 119.2(2)
N5A C16A C15A 118.4(2)
N5A C16A C17A 122.4(2)
C16A C17A H17A 120.5
C18A C17A C16A 119.1(3)
C18A C17A H17A 120.5
C17A C18A H18A 120.8
C19A C18A C17A 118.4(3)
C19A C18A H18A 120.8
C18A C19A H19A 120.6
C18A C19A C20A 118.7(2)
C20A C19A H19A 120.6
C19A C20A H20A 118.2
N5A C20A C19A 123.7(3)
N5A C20A H20A 118.1
C5A N1A C1A 116.3(2)
C6A N2A C7A 121.4(2)
C6A N2A H2AA 119(2)
C7A N2A H2AA 120(2)
C14A N3A N4A 116.1(2)
C14A N3A H3AA 121(2)
N4A N3A H3AA 123(2)
C15A N4A N3A 117.6(2)
C20A N5A C16A 117.7(2)
C2B C1B C6B 118.0(2)
N1B C1B C2B 123.1(2)
N1B C1B C6B 118.9(2)
C1B C2B H2B 120.5
C3B C2B C1B 119.1(2)
C3B C2B H2B 120.5
C2B C3B H3B 120.7
C2B C3B C4B 118.6(2)
C4B C3B H3B 120.7
C3B C4B H4B 120.8
C3B C4B C5B 118.4(2)
C5B C4B H4B 120.8
C4B C5B C14B 117.6(2)
N1B C5B C4B 123.7(2)
N1B C5B C14B 118.7(2)
N2B C6B C1B 115.4(2)
O1B C6B C1B 120.3(2)
O1B C6B N2B 124.3(3)
H7BA C7B H7BB 107.9
C8B C7B H7BA 109.1
C8B C7B H7BB 109.1
N2B C7B H7BA 109.1
N2B C7B H7BB 109.1
N2B C7B C8B 112.4(2)
C9B C8B C7B 120.4(2)
C13B C8B C7B 120.4(2)
C13B C8B C9B 119.1(2)
C8B C9B H9B 120.0
C10B C9B C8B 120.1(3)
C10B C9B H9B 120.0
C9B C10B H10B 119.6
C9B C10B C11B 120.7(2)
C11B C10B H10B 119.6
C10B C11B H11B 120.4
C10B C11B C12B 119.2(3)
C12B C11B H11B 120.4
C11B C12B H12B 119.9
C13B C12B C11B 120.3(3)
C13B C12B H12B 119.9
C8B C13B H13B 119.7
C12B C13B C8B 120.6(2)
C12B C13B H13B 119.7
N3B C14B C5B 116.2(2)
O2B C14B C5B 120.5(2)
O2B C14B N3B 123.3(2)
C16B C15B H15B 120.2
N4B C15B H15B 120.2
N4B C15B C16B 119.6(2)
C17B C16B C15B 119.4(2)
N5B C16B C15B 118.3(2)
N5B C16B C17B 122.3(2)
C16B C17B H17B 120.6
C18B C17B C16B 118.7(3)
C18B C17B H17B 120.6
C17B C18B H18B 120.5
C19B C18B C17B 119.0(3)
C19B C18B H18B 120.5
C18B C19B H19B 120.7
C18B C19B C20B 118.7(2)
C20B C19B H19B 120.7
C19B C20B H20B 118.3
N5B C20B C19B 123.4(3)
N5B C20B H20B 118.3
C5B N1B C1B 117.1(2)
C6B N2B C7B 121.1(2)
C6B N2B H2BA 116(2)
C7B N2B H2BA 122(2)
C14B N3B H3BA 119(2)
C14B N3B N4B 116.5(2)
N4B N3B H3BA 124(2)
C15B N4B N3B 117.8(2)
C20B N5B C16B 117.9(2)
H6AA N6A H6AB 111(3)
H6AA N6A H6AC 116(3)
H6AA N6A H6AD 105(2)
H6AB N6A H6AC 99(4)
H6AB N6A H6AD 111(2)
H6AC N6A H6AD 115(2)
H6BA N6B H6BB 111(3)
H6BA N6B H6BC 101(2)
H6BA N6B H6BD 110(3)
H6BB N6B H6BC 120(3)
H6BB N6B H6BD 104(3)
H6BC N6B H6BD 111(3)

loop_
_geom_bond_atom_site_label_1
_geom_bond_atom_site_label_2
_geom_bond_distance
C1A C2A 1.392(4)
C1A C6A 1.504(4)
C1A N1A 1.342(3)
C2A H2A 0.9300
C2A C3A 1.378(4)
C3A H3A 0.9300
C3A C4A 1.388(4)
C4A H4A 0.9300
C4A C5A 1.394(4)
C5A C14A 1.505(3)
C5A N1A 1.332(3)
C6A N2A 1.337(3)
C6A O1A 1.236(3)
C7A H7AA 0.9700
C7A H7AB 0.9700
C7A C8A 1.516(3)
C7A N2A 1.460(3)
C8A C9A 1.395(4)
C8A C13A 1.390(4)
C9A H9A 0.9300
C9A C10A 1.393(4)
C10A H10A 0.9300
C10A C11A 1.382(4)
C11A H11A 0.9300
C11A C12A 1.395(4)
C12A H12A 0.9300
C12A C13A 1.389(4)
C13A H13A 0.9300
C14A N3A 1.352(3)
C14A O2A 1.233(3)
C15A H15A 0.9300
C15A C16A 1.473(3)
C15A N4A 1.276(3)
C16A C17A 1.396(4)
C16A N5A 1.348(3)
C17A H17A 0.9300
C17A C18A 1.395(4)
C18A H18A 0.9300
C18A C19A 1.378(4)
C19A H19A 0.9300
C19A C20A 1.396(4)
C20A H20A 0.9300
C20A N5A 1.328(3)
N2A H2AA 0.852(18)
N3A N4A 1.378(3)
N3A H3AA 0.855(18)
C1B C2B 1.395(4)
C1B C6B 1.503(4)
C1B N1B 1.336(3)
C2B H2B 0.9300
C2B C3B 1.378(4)
C3B H3B 0.9300
C3B C4B 1.383(4)
C4B H4B 0.9300
C4B C5B 1.394(4)
C5B C14B 1.502(3)
C5B N1B 1.336(3)
C6B N2B 1.343(3)
C6B O1B 1.226(3)
C7B H7BA 0.9700
C7B H7BB 0.9700
C7B C8B 1.515(4)
C7B N2B 1.460(3)
C8B C9B 1.397(4)
C8B C13B 1.394(4)
C9B H9B 0.9300
C9B C10B 1.388(4)
C10B H10B 0.9300
C10B C11B 1.388(4)
C11B H11B 0.9300
C11B C12B 1.394(4)
C12B H12B 0.9300
C12B C13B 1.386(4)
C13B H13B 0.9300
C14B N3B 1.358(3)
C14B O2B 1.229(3)
C15B H15B 0.9300
C15B C16B 1.470(3)
C15B N4B 1.274(3)
C16B C17B 1.396(4)
C16B N5B 1.350(3)
C17B H17B 0.9300
C17B C18B 1.393(4)
C18B H18B 0.9300
C18B C19B 1.375(4)
C19B H19B 0.9300
C19B C20B 1.391(4)
C20B H20B 0.9300
C20B N5B 1.333(3)
N2B H2BA 0.846(18)
N3B H3BA 0.843(18)
N3B N4B 1.377(3)
N6A H6AA 0.878(16)
N6A H6AB 0.866(17)
N6A H6AC 0.846(17)
N6A H6AD 0.886(15)
N6B H6BA 0.879(16)
N6B H6BB 0.890(16)
N6B H6BC 0.879(16)
N6B H6BD 0.883(16)

loop_
_geom_torsion_atom_site_label_1
_geom_torsion_atom_site_label_2
_geom_torsion_atom_site_label_3
_geom_torsion_atom_site_label_4
_geom_torsion
C1A C2A C3A C4A -0.2(4)
C1A C6A N2A C7A 175.9(2)
C2A C1A C6A N2A 176.6(2)
C2A C1A C6A O1A -3.5(4)
C2A C1A N1A C5A 0.6(4)
C2A C3A C4A C5A 0.3(4)
C3A C4A C5A C14A -178.6(2)
C3A C4A C5A N1A 0.0(4)
C4A C5A C14A N3A 177.9(2)
C4A C5A C14A O2A -2.1(4)
C4A C5A N1A C1A -0.4(4)
C5A C14A N3A N4A 179.8(2)
C6A C1A C2A C3A 179.0(2)
C6A C1A N1A C5A -178.7(2)
C7A C8A C9A C10A -177.1(2)
C7A C8A C13A C12A 176.3(2)
C8A C7A N2A C6A -77.9(3)
C8A C9A C10A C11A 0.6(4)
C9A C8A C13A C12A -1.6(4)
C9A C10A C11A C12A -1.3(4)
C10A C11A C12A C13A 0.6(4)
C11A C12A C13A C8A 0.9(4)
C13A C8A C9A C10A 0.9(4)
C14A C5A N1A C1A 178.2(2)
C14A N3A N4A C15A 177.2(2)
C15A C16A C17A C18A -179.7(2)
C15A C16A N5A C20A 178.6(2)
C16A C15A N4A N3A 179.9(2)
C16A C17A C18A C19A 1.4(4)
C17A C16A N5A C20A -1.5(4)
C17A C18A C19A C20A -1.9(4)
C18A C19A C20A N5A 0.8(4)
C19A C20A N5A C16A 0.9(4)
N1A C1A C2A C3A -0.3(4)
N1A C1A C6A N2A -4.1(3)
N1A C1A C6A O1A 175.8(2)
N1A C5A C14A N3A -0.8(4)
N1A C5A C14A O2A 179.2(2)
N2A C7A C8A C9A 89.1(3)
N2A C7A C8A C13A -88.8(3)
N4A C15A C16A C17A 179.7(2)
N4A C15A C16A N5A -0.4(4)
N5A C16A C17A C18A 0.4(4)
O1A C6A N2A C7A -4.1(4)
O2A C14A N3A N4A -0.1(4)
C1B C2B C3B C4B 0.4(4)
C1B C6B N2B C7B 176.3(2)
C2B C1B C6B N2B 177.9(2)
C2B C1B C6B O1B -1.6(4)
C2B C1B N1B C5B 1.0(4)
C2B C3B C4B C5B 0.6(4)
C3B C4B C5B C14B -180.0(2)
C3B C4B C5B N1B -0.9(4)
C4B C5B C14B N3B 175.3(2)
C4B C5B C14B O2B -3.9(4)
C4B C5B N1B C1B 0.1(4)
C5B C14B N3B N4B -178.7(2)
C6B C1B C2B C3B 177.3(2)
C6B C1B N1B C5B -177.5(2)
C7B C8B C9B C10B 179.6(2)
C7B C8B C13B C12B -179.9(2)
C8B C7B N2B C6B -80.1(3)
C8B C9B C10B C11B 0.4(4)
C9B C8B C13B C12B -0.4(4)
C9B C10B C11B C12B -0.7(4)
C10B C11B C12B C13B 0.4(4)
C11B C12B C13B C8B 0.1(4)
C13B C8B C9B C10B 0.2(4)
C14B C5B N1B C1B 179.2(2)
C14B N3B N4B C15B 179.3(2)
C15B C16B C17B C18B -179.1(2)
C15B C16B N5B C20B 178.5(2)
C16B C15B N4B N3B -179.0(2)
C16B C17B C18B C19B 0.5(4)
C17B C16B N5B C20B -1.8(4)
C17B C18B C19B C20B -1.4(4)
C18B C19B C20B N5B 0.8(4)
C19B C20B N5B C16B 0.8(4)
N1B C1B C2B C3B -1.3(4)
N1B C1B C6B N2B -3.5(3)
N1B C1B C6B O1B 177.0(2)
N1B C5B C14B N3B -3.8(4)
N1B C5B C14B O2B 176.9(2)
N2B C7B C8B C9B 86.3(3)
N2B C7B C8B C13B -94.2(3)
N4B C15B C16B C17B 179.2(2)
N4B C15B C16B N5B -1.1(4)
N5B C16B C17B C18B 1.2(4)
O1B C6B N2B C7B -4.3(4)
O2B C14B N3B N4B 0.5(4)
